data_7208898
loop_
_publ_author_name
'Xia, Zhengqiang'
'Wei, Qing'
'Yang, Qi'
'Qiao, Chengfang'
'Chen, Sanping'
'Xie, Gang'
'Zhang, Guochun'
'Zhou, Chunsheng'
'Gao, Shengli'

_publ_section_title
;
 Lanthanide coordination compounds with 1H-benzimidazole-2-carboxylic
 acid: syntheses, structures and spectroscopic properties
;
_journal_issue 1
_journal_name_full CrystEngComm
_journal_page_first 86
_journal_paper_doi 10.1039/c2ce26120k
_journal_volume 15
_journal_year 2013
_chemical_formula_moiety 'C24 H15 N6 O6 Pr'
_chemical_formula_sum 'C24 H15 N6 O6 Pr'
_chemical_formula_weight 624.33
_chemical_name_systematic
;
?
;
_space_group_IT_number 14
_symmetry_cell_setting monoclinic
_symmetry_space_group_name_Hall '-P 2yn'
_symmetry_space_group_name_H-M 'P 1 21/n 1'
_atom_sites_solution_hydrogens geom
_atom_sites_solution_primary direct
_atom_sites_solution_secondary difmap
_audit_creation_method SHELXL-97
_cell_angle_alpha 90.00
_cell_angle_beta 91.2160(10)
_cell_angle_gamma 90.00
_cell_formula_units_Z 4
_cell_length_a 9.8425(7)
_cell_length_b 9.0698(7)
_cell_length_c 26.084(2)
_cell_measurement_reflns_used 3711
_cell_measurement_temperature 296(2)
_cell_measurement_theta_max 26.99
_cell_measurement_theta_min 2.38
_cell_volume 2328.0(3)
_computing_cell_refinement 'SAINT (Bruker, 2008)'
_computing_data_collection 'APEX2 (Bruker, 2008)'
_computing_data_reduction 'SAINT (Bruker, 2008)'
_computing_molecular_graphics 'ORTEP-3 (Farrugia, 1997)'
_computing_publication_material 'SHELXL-97 (Sheldrick, 2008)'
_computing_structure_refinement 'SHELXL-97 (Sheldrick, 2008)'
_computing_structure_solution 'SHELXS-97 (Sheldrick, 2008)'
_diffrn_ambient_temperature 296(2)
_diffrn_measured_fraction_theta_full 1.000
_diffrn_measured_fraction_theta_max 1.000
_diffrn_measurement_device_type 'Bruker APEX-II CCD'
_diffrn_measurement_method '\f and \w scans'
_diffrn_radiation_monochromator graphite
_diffrn_radiation_source 'fine-focus sealed tube'
_diffrn_radiation_type MoK\a
_diffrn_radiation_wavelength 0.71073
_diffrn_reflns_av_R_equivalents 0.0329
_diffrn_reflns_av_sigmaI/netI 0.0393
_diffrn_reflns_limit_h_max 11
_diffrn_reflns_limit_h_min -10
_diffrn_reflns_limit_k_max 10
_diffrn_reflns_limit_k_min -10
_diffrn_reflns_limit_l_max 31
_diffrn_reflns_limit_l_min -18
_diffrn_reflns_number 11382
_diffrn_reflns_theta_full 25.10
_diffrn_reflns_theta_max 25.10
_diffrn_reflns_theta_min 1.56
_diffrn_standards_number 0
_exptl_absorpt_coefficient_mu 2.147
_exptl_absorpt_correction_T_max 0.879
_exptl_absorpt_correction_T_min 0.491
_exptl_absorpt_correction_type multi-scan
_exptl_absorpt_process_details '(SADABS; Bruker, 2008)'
_exptl_crystal_colour colorless
_exptl_crystal_density_diffrn 1.781
_exptl_crystal_density_meas 1.781
_exptl_crystal_density_method 'not measured'
_exptl_crystal_description flaky
_exptl_crystal_F_000 1232
_exptl_crystal_size_max 0.35
_exptl_crystal_size_mid 0.28
_exptl_crystal_size_min 0.06
_refine_diff_density_max 0.896
_refine_diff_density_min -0.542
_refine_diff_density_rms 0.095
_refine_ls_extinction_method none
_refine_ls_goodness_of_fit_ref 1.037
_refine_ls_hydrogen_treatment mixed
_refine_ls_matrix_type full
_refine_ls_number_parameters 338
_refine_ls_number_reflns 4131
_refine_ls_number_restraints 0
_refine_ls_restrained_S_all 1.037
_refine_ls_R_factor_all 0.0351
_refine_ls_R_factor_gt 0.0290
_refine_ls_shift/su_max 0.003
_refine_ls_shift/su_mean 0.000
_refine_ls_structure_factor_coef Fsqd
_refine_ls_weighting_details 'calc w=1/[\s^2^(Fo^2^)+(0.0277P)^2^+2.2832P] where P=(Fo^2^+2Fc^2^)/3'
_refine_ls_weighting_scheme calc
_refine_ls_wR_factor_gt 0.0638
_refine_ls_wR_factor_ref 0.0661
_reflns_number_gt 3605
_reflns_number_total 4131
_reflns_threshold_expression >2sigma(I)
_cod_data_source_file c2ce26120k.txt
_cod_data_source_block xb4366_0m
_cod_depositor_comments
;
The following automatic conversions were performed:

'_symmetry_cell_setting' value 'Monoclinic' changed to 'monoclinic'
according to /home/saulius/struct/CIF-dictionaries/cif_core.dic
dictionary named 'cif_core.dic' version 2.4.2 from 2011-04-26.

Automatic conversion script
Id: cif_fix_values 1891 2012-01-12 08:04:46Z andrius 
;
_cod_original_cell_volume 2327.9(3)
_cod_original_sg_symbol_Hall '-P 2yn '
_cod_original_sg_symbol_H-M 'P2(1)/n '
_cod_database_code 7208898

loop_
_symmetry_equiv_pos_as_xyz
'x, y, z'
'-x+1/2, y+1/2, -z+1/2'
'-x, -y, -z'
'x-1/2, -y-1/2, z-1/2'

loop_
_atom_site_label
_atom_site_type_symbol
_atom_site_fract_x
_atom_site_fract_y
_atom_site_fract_z
_atom_site_U_iso_or_equiv
_atom_site_adp_type
_atom_site_occupancy
_atom_site_symmetry_multiplicity
_atom_site_calc_flag
_atom_site_refinement_flags
O6 O 0.8201(3) 0.7276(3) 0.25955(11) 0.0290(7) Uani 1 1 d .
O5 O 0.1365(3) 0.7870(3) 0.26797(11) 0.0300(7) Uani 1 1 d .
Pr1 Pr 0.489119(19) 1.06702(2) 0.218789(8) 0.01659(8) Uani 1 1 d .
O1 O 0.6768(2) 0.9169(3) 0.26063(11) 0.0261(6) Uani 1 1 d .
O3 O 0.3739(2) 1.0930(3) 0.13453(10) 0.0252(6) Uani 1 1 d .
O2 O 0.2604(3) 0.9558(3) 0.22696(11) 0.0287(7) Uani 1 1 d .
O4 O 0.3691(3) 1.0705(4) 0.04920(11) 0.0406(8) Uani 1 1 d .
N2 N 0.6352(3) 0.5865(4) 0.18770(13) 0.0257(8) Uani 1 1 d .
C12 C 0.5331(4) 0.5669(4) 0.15148(16) 0.0269(9) Uani 1 1 d .
N5 N 0.6448(3) 1.0457(4) 0.13920(12) 0.0244(8) Uani 1 1 d .
N4 N 0.3308(3) 0.8027(4) 0.35097(13) 0.0343(9) Uani 1 1 d .
H4N H 0.2782 0.7288 0.3562 0.041 Uiso 1 1 calc R
C18 C 0.3294(4) 0.8907(4) 0.30942(16) 0.0260(9) Uani 1 1 d .
N3 N 0.4250(3) 0.9938(4) 0.31126(13) 0.0251(8) Uani 1 1 d .
C23 C 0.5947(4) 1.0547(5) 0.38220(18) 0.0403(11) Uani 1 1 d .
H23 H 0.6327 1.1368 0.3667 0.048 Uiso 1 1 calc R
N6 N 0.6532(3) 0.9938(4) 0.05592(13) 0.0294(8) Uani 1 1 d .
H6 H 0.6264 0.9821 0.0246 0.035 Uiso 1 1 calc R
C16 C 0.7128(4) 0.7899(4) 0.24629(15) 0.0204(8) Uani 1 1 d .
C17 C 0.2336(4) 0.8756(4) 0.26441(15) 0.0230(9) Uani 1 1 d .
C24 C 0.4904(4) 0.9749(5) 0.35830(16) 0.0292(10) Uani 1 1 d .
C6 C 0.7827(4) 0.9723(5) 0.07534(16) 0.0302(10) Uani 1 1 d .
C7 C 0.5770(4) 1.0364(4) 0.09505(15) 0.0245(9) Uani 1 1 d .
C5 C 0.7773(4) 1.0056(4) 0.12734(15) 0.0255(9) Uani 1 1 d .
C3 C 1.0127(4) 0.9503(5) 0.13581(19) 0.0419(12) Uani 1 1 d .
H3 H 1.0918 0.9421 0.1557 0.050 Uiso 1 1 calc R
C15 C 0.6171(4) 0.7194(4) 0.20913(15) 0.0212(8) Uani 1 1 d .
C2 C 1.0161(4) 0.9177(6) 0.08345(19) 0.0451(13) Uani 1 1 d .
H2 H 1.0978 0.8882 0.0694 0.054 Uiso 1 1 calc R
C4 C 0.8939(4) 0.9946(5) 0.15854(16) 0.0322(10) Uani 1 1 d .
H4 H 0.8917 1.0162 0.1934 0.039 Uiso 1 1 calc R
C8 C 0.4280(4) 1.0685(4) 0.09125(16) 0.0245(9) Uani 1 1 d .
C19 C 0.4323(4) 0.8534(5) 0.38356(16) 0.0332(10) Uani 1 1 d .
C1 C 0.9025(4) 0.9279(5) 0.05211(18) 0.0412(12) Uani 1 1 d .
H1 H 0.9053 0.9063 0.0173 0.049 Uiso 1 1 calc R
C13 C 0.4542(4) 0.6947(4) 0.15386(16) 0.0274(9) Uani 1 1 d .
C14 C 0.3408(4) 0.7105(5) 0.12110(18) 0.0388(11) Uani 1 1 d .
H14 H 0.2844 0.7925 0.1231 0.047 Uiso 1 1 calc R
C11 C 0.5073(5) 0.4559(5) 0.11635(19) 0.0399(12) Uani 1 1 d .
H11 H 0.5614 0.3720 0.1150 0.048 Uiso 1 1 calc R
C9 C 0.3160(5) 0.6013(5) 0.0861(2) 0.0490(14) Uani 1 1 d .
H9 H 0.2425 0.6110 0.0633 0.059 Uiso 1 1 calc R
C10 C 0.3977(5) 0.4755(5) 0.0834(2) 0.0462(13) Uani 1 1 d .
H10 H 0.3775 0.4039 0.0589 0.055 Uiso 1 1 calc R
C22 C 0.6390(5) 1.0068(7) 0.4298(2) 0.0570(15) Uani 1 1 d .
H22 H 0.7097 1.0567 0.4465 0.068 Uiso 1 1 calc R
C20 C 0.4761(6) 0.8074(6) 0.4316(2) 0.0592(15) Uani 1 1 d .
H20 H 0.4364 0.7277 0.4480 0.071 Uiso 1 1 calc R
C21 C 0.5802(6) 0.8845(7) 0.4536(2) 0.0707(18) Uani 1 1 d .
H21 H 0.6136 0.8552 0.4856 0.085 Uiso 1 1 calc R
N1 N 0.5086(3) 0.7896(4) 0.19046(13) 0.0254(7) Uani 1 1 d .
H2A H 0.695(4) 0.522(4) 0.1978(15) 0.017(10) Uiso 1 1 d .

loop_
_atom_site_aniso_label
_atom_site_aniso_U_11
_atom_site_aniso_U_22
_atom_site_aniso_U_33
_atom_site_aniso_U_23
_atom_site_aniso_U_13
_atom_site_aniso_U_12
O6 0.0227(14) 0.0214(14) 0.0424(18) 0.0025(13) -0.0125(13) 0.0039(12)
O5 0.0238(14) 0.0305(15) 0.0356(17) 0.0069(14) -0.0038(13) -0.0119(13)
Pr1 0.01393(11) 0.01754(12) 0.01821(12) 0.00008(9) -0.00173(8) 0.00026(9)
O1 0.0221(14) 0.0222(14) 0.0336(17) -0.0064(13) -0.0101(12) 0.0027(11)
O3 0.0214(14) 0.0334(16) 0.0208(15) -0.0031(12) -0.0011(12) 0.0057(12)
O2 0.0224(14) 0.0363(16) 0.0272(16) 0.0079(13) -0.0060(12) -0.0085(12)
O4 0.0291(16) 0.070(2) 0.0229(17) -0.0051(16) -0.0088(14) 0.0116(15)
N2 0.0230(17) 0.0214(18) 0.032(2) -0.0029(16) -0.0088(15) 0.0042(15)
C12 0.027(2) 0.023(2) 0.031(2) -0.0004(19) -0.0089(18) -0.0037(18)
N5 0.0200(16) 0.0350(19) 0.0181(18) -0.0010(15) -0.0025(14) 0.0012(14)
N4 0.037(2) 0.038(2) 0.028(2) 0.0086(18) -0.0053(17) -0.0145(17)
C18 0.022(2) 0.031(2) 0.026(2) 0.0044(18) 0.0022(18) -0.0003(17)
N3 0.0216(17) 0.0310(18) 0.0225(19) 0.0010(16) -0.0013(15) -0.0059(15)
C23 0.033(2) 0.053(3) 0.034(3) -0.003(2) -0.003(2) -0.012(2)
N6 0.0258(18) 0.047(2) 0.0156(18) -0.0031(16) -0.0030(15) 0.0053(16)
C16 0.0174(19) 0.0186(19) 0.025(2) 0.0063(17) -0.0026(16) -0.0021(16)
C17 0.0185(19) 0.024(2) 0.026(2) -0.0001(18) -0.0009(17) 0.0017(17)
C24 0.025(2) 0.040(3) 0.023(2) -0.0043(19) -0.0042(18) 0.0002(18)
C6 0.024(2) 0.039(3) 0.027(2) -0.001(2) -0.0024(19) 0.0021(18)
C7 0.024(2) 0.027(2) 0.021(2) -0.0024(17) -0.0028(18) 0.0022(17)
C5 0.022(2) 0.032(2) 0.023(2) -0.0011(19) 0.0009(18) -0.0010(18)
C3 0.025(2) 0.061(3) 0.039(3) 0.001(3) -0.008(2) 0.007(2)
C15 0.022(2) 0.0170(18) 0.024(2) -0.0024(17) -0.0041(17) 0.0011(16)
C2 0.025(2) 0.069(4) 0.042(3) -0.004(3) 0.007(2) 0.013(2)
C4 0.030(2) 0.047(3) 0.019(2) 0.000(2) -0.0024(19) -0.001(2)
C8 0.022(2) 0.028(2) 0.024(2) -0.0027(19) -0.0011(18) 0.0013(17)
C19 0.037(2) 0.041(3) 0.022(2) 0.004(2) -0.002(2) -0.005(2)
C1 0.033(2) 0.063(3) 0.028(2) -0.004(2) 0.006(2) 0.012(2)
C13 0.026(2) 0.025(2) 0.031(2) 0.0011(19) -0.0089(18) -0.0037(18)
C14 0.034(2) 0.032(2) 0.049(3) 0.000(2) -0.021(2) 0.002(2)
C11 0.044(3) 0.028(2) 0.047(3) -0.008(2) -0.010(2) 0.003(2)
C9 0.045(3) 0.049(3) 0.051(3) 0.000(3) -0.034(3) -0.004(2)
C10 0.056(3) 0.038(3) 0.044(3) -0.011(2) -0.018(3) -0.008(2)
C22 0.047(3) 0.081(4) 0.042(3) -0.010(3) -0.022(3) -0.009(3)
C20 0.074(4) 0.066(4) 0.037(3) 0.018(3) -0.018(3) -0.013(3)
C21 0.081(4) 0.089(5) 0.040(3) 0.011(3) -0.037(3) -0.008(4)
N1 0.0214(17) 0.0291(18) 0.0255(19) -0.0056(16) -0.0039(14) 0.0010(15)

loop_
_atom_type_symbol
_atom_type_description
_atom_type_scat_dispersion_real
_atom_type_scat_dispersion_imag
_atom_type_scat_source
C C 0.0033 0.0016 'International Tables Vol C Tables 4.2.6.8 and 6.1.1.4'
H H 0.0000 0.0000 'International Tables Vol C Tables 4.2.6.8 and 6.1.1.4'
N N 0.0061 0.0033 'International Tables Vol C Tables 4.2.6.8 and 6.1.1.4'
O O 0.0106 0.0060 'International Tables Vol C Tables 4.2.6.8 and 6.1.1.4'
Pr Pr -0.2180 2.8214 'International Tables Vol C Tables 4.2.6.8 and 6.1.1.4'

loop_
_geom_angle_atom_site_label_1
_geom_angle_atom_site_label_2
_geom_angle_atom_site_label_3
_geom_angle
_geom_angle_site_symmetry_1
_geom_angle_site_symmetry_3
C16 O6 Pr1 170.3(2) . 2_645
C17 O5 Pr1 161.6(3) . 2_545
O5 Pr1 O6 82.24(9) 2 2_655
O5 Pr1 O3 79.54(9) 2 .
O6 Pr1 O3 119.24(9) 2_655 .
O5 Pr1 O2 81.55(9) 2 .
O6 Pr1 O2 157.05(9) 2_655 .
O3 Pr1 O2 73.39(9) . .
O5 Pr1 O1 140.20(9) 2 .
O6 Pr1 O1 70.64(8) 2_655 .
O3 Pr1 O1 139.12(8) . .
O2 Pr1 O1 113.61(9) . .
O5 Pr1 N3 86.68(10) 2 .
O6 Pr1 N3 98.00(10) 2_655 .
O3 Pr1 N3 137.57(9) . .
O2 Pr1 N3 64.94(9) . .
O1 Pr1 N3 69.51(9) . .
O5 Pr1 N5 119.56(10) 2 .
O6 Pr1 N5 76.49(10) 2_655 .
O3 Pr1 N5 64.19(9) . .
O2 Pr1 N5 125.92(10) . .
O1 Pr1 N5 82.39(9) . .
N3 Pr1 N5 151.46(10) . .
O5 Pr1 N1 152.29(9) 2 .
O6 Pr1 N1 125.24(9) 2_655 .
O3 Pr1 N1 82.86(9) . .
O2 Pr1 N1 72.96(9) . .
O1 Pr1 N1 63.14(9) . .
N3 Pr1 N1 92.12(10) . .
N5 Pr1 N1 70.02(10) . .
C16 O1 Pr1 124.8(2) . .
C8 O3 Pr1 125.4(2) . .
C17 O2 Pr1 120.7(2) . .
C15 N2 C12 107.5(3) . .
C15 N2 H2A 125(3) . .
C12 N2 H2A 127(3) . .
N2 C12 C11 132.1(4) . .
N2 C12 C13 105.1(3) . .
C11 C12 C13 122.7(4) . .
C7 N5 C5 104.3(3) . .
C7 N5 Pr1 113.8(2) . .
C5 N5 Pr1 139.7(3) . .
C18 N4 C19 107.1(3) . .
C18 N4 H4N 126.4 . .
C19 N4 H4N 126.4 . .
N3 C18 N4 113.2(4) . .
N3 C18 C17 121.8(4) . .
N4 C18 C17 125.0(4) . .
C18 N3 C24 105.2(3) . .
C18 N3 Pr1 109.5(3) . .
C24 N3 Pr1 137.6(3) . .
C22 C23 C24 117.2(5) . .
C22 C23 H23 121.4 . .
C24 C23 H23 121.4 . .
C7 N6 C6 106.9(3) . .
C7 N6 H6 126.6 . .
C6 N6 H6 126.6 . .
O6 C16 O1 125.1(3) . .
O6 C16 C15 120.8(3) . .
O1 C16 C15 114.1(3) . .
O2 C17 O5 127.1(4) . .
O2 C17 C18 114.9(3) . .
O5 C17 C18 118.0(4) . .
N3 C24 C23 131.1(4) . .
N3 C24 C19 109.0(4) . .
C23 C24 C19 119.9(4) . .
N6 C6 C5 105.9(3) . .
N6 C6 C1 131.7(4) . .
C5 C6 C1 122.4(4) . .
N5 C7 N6 113.8(3) . .
N5 C7 C8 121.4(4) . .
N6 C7 C8 124.8(4) . .
C6 C5 N5 109.1(3) . .
C6 C5 C4 120.3(4) . .
N5 C5 C4 130.6(4) . .
C4 C3 C2 121.3(4) . .
C4 C3 H3 119.4 . .
C2 C3 H3 119.4 . .
N1 C15 N2 113.0(3) . .
N1 C15 C16 121.9(3) . .
N2 C15 C16 124.9(3) . .
C1 C2 C3 122.0(4) . .
C1 C2 H2 119.0 . .
C3 C2 H2 119.0 . .
C3 C4 C5 117.6(4) . .
C3 C4 H4 121.2 . .
C5 C4 H4 121.2 . .
O4 C8 O3 126.0(4) . .
O4 C8 C7 120.3(4) . .
O3 C8 C7 113.7(3) . .
N4 C19 C20 131.9(4) . .
N4 C19 C24 105.6(3) . .
C20 C19 C24 122.6(4) . .
C2 C1 C6 116.4(4) . .
C2 C1 H1 121.8 . .
C6 C1 H1 121.8 . .
N1 C13 C12 109.8(3) . .
N1 C13 C14 130.5(4) . .
C12 C13 C14 119.6(4) . .
C9 C14 C13 117.6(4) . .
C9 C14 H14 121.2 . .
C13 C14 H14 121.2 . .
C10 C11 C12 116.8(4) . .
C10 C11 H11 121.6 . .
C12 C11 H11 121.6 . .
C14 C9 C10 122.0(4) . .
C14 C9 H9 119.0 . .
C10 C9 H9 119.0 . .
C11 C10 C9 121.2(4) . .
C11 C10 H10 119.4 . .
C9 C10 H10 119.4 . .
C23 C22 C21 121.5(5) . .
C23 C22 H22 119.3 . .
C21 C22 H22 119.3 . .
C21 C20 C19 116.5(5) . .
C21 C20 H20 121.7 . .
C19 C20 H20 121.7 . .
C20 C21 C22 122.3(5) . .
C20 C21 H21 118.8 . .
C22 C21 H21 118.8 . .
C15 N1 C13 104.6(3) . .
C15 N1 Pr1 114.8(2) . .
C13 N1 Pr1 139.3(2) . .

loop_
_geom_bond_atom_site_label_1
_geom_bond_atom_site_label_2
_geom_bond_distance
_geom_bond_site_symmetry_2
O6 C16 1.241(4) .
O6 Pr1 2.433(2) 2_645
O5 C17 1.255(4) .
O5 Pr1 2.376(3) 2_545
Pr1 O5 2.376(3) 2
Pr1 O6 2.433(2) 2_655
Pr1 O3 2.463(3) .
Pr1 O2 2.480(3) .
Pr1 O1 2.524(3) .
Pr1 N3 2.593(3) .
Pr1 N5 2.613(3) .
Pr1 N1 2.631(3) .
O1 C16 1.264(4) .
O3 C8 1.278(5) .
O2 C17 1.250(5) .
O4 C8 1.230(5) .
N2 C15 1.342(5) .
N2 C12 1.376(5) .
N2 H2A 0.86(4) .
C12 C11 1.381(6) .
C12 C13 1.398(5) .
N5 C7 1.321(5) .
N5 C5 1.395(5) .
N4 C18 1.345(5) .
N4 C19 1.377(5) .
N4 H4N 0.8600 .
C18 N3 1.326(5) .
C18 C17 1.496(5) .
N3 C24 1.384(5) .
C23 C22 1.377(7) .
C23 C24 1.392(6) .
C23 H23 0.9300 .
N6 C7 1.336(5) .
N6 C6 1.375(5) .
N6 H6 0.8600 .
C16 C15 1.482(5) .
C24 C19 1.411(6) .
C6 C5 1.392(6) .
C6 C1 1.397(6) .
C7 C8 1.497(5) .
C5 C4 1.397(5) .
C3 C4 1.381(6) .
C3 C2 1.399(7) .
C3 H3 0.9300 .
C15 N1 1.327(4) .
C2 C1 1.374(6) .
C2 H2 0.9300 .
C4 H4 0.9300 .
C19 C20 1.380(6) .
C1 H1 0.9300 .
C13 N1 1.385(5) .
C13 C14 1.398(5) .
C14 C9 1.366(6) .
C14 H14 0.9300 .
C11 C10 1.377(6) .
C11 H11 0.9300 .
C9 C10 1.398(7) .
C9 H9 0.9300 .
C10 H10 0.9300 .
C22 C21 1.403(8) .
C22 H22 0.9300 .
C20 C21 1.358(7) .
C20 H20 0.9300 .
C21 H21 0.9300 .

loop_
_geom_hbond_atom_site_label_D
_geom_hbond_atom_site_label_H
_geom_hbond_atom_site_label_A
_geom_hbond_distance_DH
_geom_hbond_distance_HA
_geom_hbond_distance_DA
_geom_hbond_angle_DHA
_geom_hbond_site_symmetry_A
N4 H4N O3 0.86 1.96 2.803(4) 167.1 2_545
N2 H2A O1 0.86(4) 1.91(4) 2.739(4) 162(4) 2_645
N6 H6 O4 0.86 1.98 2.807(4) 159.8 3_675
